data_7131837
loop_
_publ_author_name
'Schneider, Johannes S.'
'Krummenacher, Ivo'
'Braunschweig, Holger'
'Helten, Holger'

_publ_section_title
;
 Linear and macrocyclic oligo(<i>p</i>-phenylene iminoboranes) with
 ferrocenyl side groups - observation of selective, non-templated
 macrocyclization.
;
_journal_issue 54
_journal_name_full 'Chemical communications (Cambridge, England)'
_journal_page_first 8408
_journal_page_last 8411
_journal_paper_doi 10.1039/d3cc01825c
_journal_volume 59
_journal_year 2023
_chemical_formula_moiety 'C16 H14 B Br Fe'
_chemical_formula_sum 'C16 H14 B Br Fe'
_chemical_formula_weight 352.84
_space_group_crystal_system monoclinic
_space_group_IT_number 14
_space_group_name_Hall '-P 2ybc'
_space_group_name_H-M_alt 'P 1 21/c 1'
_atom_sites_solution_hydrogens geom
_atom_sites_solution_primary dual
_atom_sites_solution_secondary difmap
_audit_creation_method SHELXL-2018/3
_audit_update_record
;
2023-03-29 deposited with the CCDC.	2023-06-12 downloaded from the CCDC.
;
_cell_angle_alpha 90
_cell_angle_beta 100.50(3)
_cell_angle_gamma 90
_cell_formula_units_Z 4
_cell_length_a 8.920(4)
_cell_length_b 11.581(3)
_cell_length_c 13.820(3)
_cell_measurement_reflns_used 7488
_cell_measurement_temperature 100(2)
_cell_measurement_theta_max 26.42
_cell_measurement_theta_min 2.31
_cell_volume 1403.7(8)
_computing_cell_refinement 'Saint+ ver. 7.34A (Bruker AXS)'
_computing_data_collection 'APEX2 ver. 2010.3 (Bruker AXS)'
_computing_data_reduction 'Saint+ ver. 7.34A (Bruker AXS)'
_computing_molecular_graphics 'ShelXLe (Huebschle et all, 2011)'
_computing_publication_material 'SHELXL-2018/3 (Sheldrick, 2018)'
_computing_structure_refinement 'SHELXL-2018/3 (Sheldrick, 2018)'
_computing_structure_solution 'SHELXT 2014/5 (Sheldrick, 2014)'
_diffrn_ambient_temperature 100(2)
_diffrn_detector_area_resol_mean 8.333
_diffrn_measured_fraction_theta_full 1.000
_diffrn_measured_fraction_theta_max 0.995
_diffrn_measurement_device_type 'Bruker APEX-II CCD'
_diffrn_measurement_method '\f and \w scans'
_diffrn_radiation_type MoK\a
_diffrn_radiation_wavelength 0.71073
_diffrn_reflns_av_R_equivalents 0.0594
_diffrn_reflns_av_unetI/netI 0.0437
_diffrn_reflns_Laue_measured_fraction_full 1.000
_diffrn_reflns_Laue_measured_fraction_max 0.995
_diffrn_reflns_limit_h_max 11
_diffrn_reflns_limit_h_min -11
_diffrn_reflns_limit_k_max 14
_diffrn_reflns_limit_k_min -14
_diffrn_reflns_limit_l_max 17
_diffrn_reflns_limit_l_min -17
_diffrn_reflns_number 13618
_diffrn_reflns_point_group_measured_fraction_full 1.000
_diffrn_reflns_point_group_measured_fraction_max 0.995
_diffrn_reflns_theta_full 26.000
_diffrn_reflns_theta_max 26.471
_diffrn_reflns_theta_min 2.311
_diffrn_source 'rotating-anode X-ray tube'
_exptl_absorpt_coefficient_mu 3.901
_exptl_absorpt_correction_T_max 0.7454
_exptl_absorpt_correction_T_min 0.4168
_exptl_absorpt_correction_type multi-scan
_exptl_absorpt_process_details
;
SADABS 2016/2: Krause, L., Herbst-Irmer, R., Sheldrick G.M. & Stalke D.,
 J. Appl. Cryst. 48 (2015) 3-10
;
_exptl_crystal_colour orange
_exptl_crystal_density_diffrn 1.670
_exptl_crystal_description block
_exptl_crystal_F_000 704
_exptl_crystal_size_max 0.629
_exptl_crystal_size_mid 0.467
_exptl_crystal_size_min 0.338
_refine_diff_density_max 0.700
_refine_diff_density_min -0.389
_refine_diff_density_rms 0.106
_refine_ls_extinction_method none
_refine_ls_goodness_of_fit_ref 1.043
_refine_ls_hydrogen_treatment constr
_refine_ls_matrix_type full
_refine_ls_number_parameters 172
_refine_ls_number_reflns 2894
_refine_ls_number_restraints 0
_refine_ls_restrained_S_all 1.043
_refine_ls_R_factor_all 0.0330
_refine_ls_R_factor_gt 0.0294
_refine_ls_shift/su_max 0.001
_refine_ls_shift/su_mean 0.000
_refine_ls_structure_factor_coef Fsqd
_refine_ls_weighting_details 'w=1/[\s^2^(Fo^2^)+(0.0390P)^2^+0.5420P] where P=(Fo^2^+2Fc^2^)/3'
_refine_ls_weighting_scheme calc
_refine_ls_wR_factor_gt 0.0743
_refine_ls_wR_factor_ref 0.0762
_reflns_Friedel_coverage 0.000
_reflns_number_gt 2630
_reflns_number_total 2894
_reflns_threshold_expression 'I > 2\s(I)'
_cod_data_source_file d3cc01825c2.cif
_cod_data_source_block test1_a_CCDC1
_cod_original_sg_symbol_H-M 'P 21/c'
_cod_database_code 7131837
_shelx_shelxl_version_number 2018/3
_shelx_space_group_comment
;
The symmetry employed for this shelxl refinement is uniquely defined
by the following loop, which should always be used as a source of
symmetry information in preference to the above space-group names.
They are only intended as comments.
;

loop_
_space_group_symop_operation_xyz
'x, y, z'
'-x, y+1/2, -z+1/2'
'-x, -y, -z'
'x, -y-1/2, z-1/2'

loop_
_atom_site_label
_atom_site_type_symbol
_atom_site_fract_x
_atom_site_fract_y
_atom_site_fract_z
_atom_site_U_iso_or_equiv
_atom_site_adp_type
_atom_site_occupancy
_atom_site_site_symmetry_order
_atom_site_calc_flag
_atom_site_refinement_flags_posn
_atom_site_refinement_flags_adp
_atom_site_refinement_flags_occupancy
_atom_site_disorder_assembly
_atom_site_disorder_group
Fe1_1 Fe 0.41107(3) 0.20282(3) 0.63636(2) 0.01170(10) Uani 1 1 d . . . . .
Br1_1 Br 0.76407(2) 0.14218(2) 0.50610(2) 0.01775(10) Uani 1 1 d . . . . .
C1_1 C 0.6269(3) 0.14672(19) 0.68780(16) 0.0130(5) Uani 1 1 d . . . . .
B1_1 B 0.7290(3) 0.2116(2) 0.63041(18) 0.0131(5) Uani 1 1 d . . . . .
C2_1 C 0.5605(3) 0.1968(2) 0.76718(16) 0.0154(5) Uani 1 1 d . . . . .
H2_1 H 0.599885 0.260982 0.806530 0.018 Uiso 1 1 calc R U . . .
C3_1 C 0.4278(3) 0.1337(2) 0.77580(18) 0.0180(5) Uani 1 1 d . . . . .
H3_1 H 0.362631 0.148618 0.821610 0.022 Uiso 1 1 calc R U . . .
C4_1 C 0.4085(3) 0.0439(2) 0.70378(17) 0.0183(5) Uani 1 1 d . . . . .
H4_1 H 0.328321 -0.011239 0.693533 0.022 Uiso 1 1 calc R U . . .
C5_1 C 0.5290(2) 0.0509(2) 0.65041(16) 0.0152(5) Uani 1 1 d . . . . .
H5_1 H 0.543466 0.000935 0.598394 0.018 Uiso 1 1 calc R U . . .
C6_1 C 0.4086(3) 0.3266(2) 0.52941(18) 0.0201(5) Uani 1 1 d . . . . .
H6_1 H 0.494907 0.356958 0.506736 0.024 Uiso 1 1 calc R U . . .
C7_1 C 0.3436(3) 0.3711(2) 0.60778(19) 0.0236(6) Uani 1 1 d . . . . .
H7_1 H 0.378891 0.436385 0.647067 0.028 Uiso 1 1 calc R U . . .
C8_1 C 0.2170(3) 0.3015(2) 0.6173(2) 0.0254(6) Uani 1 1 d . . . . .
H8_1 H 0.152227 0.312205 0.664071 0.030 Uiso 1 1 calc R U . . .
C9_1 C 0.2033(3) 0.2133(2) 0.54549(19) 0.0222(5) Uani 1 1 d . . . . .
H9_1 H 0.128020 0.154249 0.535757 0.027 Uiso 1 1 calc R U . . .
C10_1 C 0.3218(3) 0.2284(2) 0.49045(17) 0.0204(5) Uani 1 1 d . . . . .
H10_1 H 0.339842 0.181491 0.437345 0.024 Uiso 1 1 calc R U . . .
C1_2 C 0.8186(2) 0.3246(2) 0.66275(17) 0.0135(4) Uani 1 1 d . . . . .
C2_2 C 0.8899(3) 0.3398(2) 0.76142(18) 0.0153(5) Uani 1 1 d . . . . .
H2_2 H 0.880470 0.281535 0.808281 0.018 Uiso 1 1 calc R U . . .
C3_2 C 0.9735(3) 0.4382(2) 0.79146(18) 0.0198(5) Uani 1 1 d . . . . .
H3_2 H 1.023277 0.445919 0.858019 0.024 Uiso 1 1 calc R U . . .
C4_2 C 0.9846(3) 0.5252(2) 0.7246(2) 0.0242(6) Uani 1 1 d . . . . .
H4_2 H 1.040107 0.593468 0.745841 0.029 Uiso 1 1 calc R U . . .
C5_2 C 0.9153(3) 0.5135(2) 0.6267(2) 0.0241(6) Uani 1 1 d . . . . .
H5_2 H 0.922340 0.573778 0.581149 0.029 Uiso 1 1 calc R U . . .
C6_2 C 0.8356(3) 0.4129(2) 0.59582(18) 0.0183(5) Uani 1 1 d . . . . .
H6_2 H 0.791695 0.403811 0.528274 0.022 Uiso 1 1 calc R U . . .

loop_
_atom_site_aniso_label
_atom_site_aniso_U_11
_atom_site_aniso_U_22
_atom_site_aniso_U_33
_atom_site_aniso_U_23
_atom_site_aniso_U_13
_atom_site_aniso_U_12
Fe1_1 0.01112(17) 0.01223(19) 0.01197(18) -0.00099(12) 0.00273(12) -0.00021(12)
Br1_1 0.01716(14) 0.02299(16) 0.01393(14) -0.00502(9) 0.00508(9) -0.00075(9)
C1_1 0.0128(10) 0.0131(11) 0.0125(11) 0.0005(8) 0.0009(8) 0.0016(8)
B1_1 0.0116(11) 0.0147(13) 0.0123(12) -0.0024(9) 0.0004(9) 0.0032(9)
C2_1 0.0158(11) 0.0180(12) 0.0120(11) -0.0011(9) 0.0013(9) -0.0010(9)
C3_1 0.0195(12) 0.0203(13) 0.0154(12) 0.0025(9) 0.0064(9) -0.0027(9)
C4_1 0.0185(11) 0.0169(12) 0.0191(12) 0.0022(10) 0.0021(9) -0.0056(9)
C5_1 0.0176(11) 0.0120(11) 0.0153(11) -0.0014(9) 0.0012(9) 0.0009(9)
C6_1 0.0177(11) 0.0204(12) 0.0214(13) 0.0093(10) 0.0011(9) 0.0021(10)
C7_1 0.0292(14) 0.0151(12) 0.0232(13) -0.0018(10) -0.0041(11) 0.0084(10)
C8_1 0.0200(13) 0.0329(16) 0.0244(14) 0.0034(11) 0.0073(10) 0.0128(11)
C9_1 0.0141(11) 0.0251(14) 0.0251(13) 0.0028(11) -0.0029(10) -0.0016(10)
C10_1 0.0257(12) 0.0220(13) 0.0123(11) -0.0009(10) 0.0002(9) 0.0057(10)
C1_2 0.0090(10) 0.0134(11) 0.0192(12) -0.0012(9) 0.0055(8) 0.0019(9)
C2_2 0.0131(11) 0.0134(11) 0.0200(12) -0.0013(9) 0.0050(9) 0.0032(9)
C3_2 0.0145(11) 0.0203(13) 0.0240(13) -0.0054(10) 0.0019(9) 0.0009(9)
C4_2 0.0177(12) 0.0149(12) 0.0389(15) -0.0029(11) 0.0028(10) -0.0029(10)
C5_2 0.0194(12) 0.0174(13) 0.0349(15) 0.0083(11) 0.0036(11) -0.0014(10)
C6_2 0.0136(11) 0.0194(13) 0.0218(12) 0.0047(10) 0.0026(9) 0.0000(9)

loop_
_atom_type_symbol
_atom_type_description
_atom_type_scat_dispersion_real
_atom_type_scat_dispersion_imag
_atom_type_scat_source
C C 0.0033 0.0016 'International Tables Vol C Tables 4.2.6.8 and 6.1.1.4'
H H 0.0000 0.0000 'International Tables Vol C Tables 4.2.6.8 and 6.1.1.4'
B B 0.0013 0.0007 'International Tables Vol C Tables 4.2.6.8 and 6.1.1.4'
Fe Fe 0.3463 0.8444 'International Tables Vol C Tables 4.2.6.8 and 6.1.1.4'
Br Br -0.2901 2.4595 'International Tables Vol C Tables 4.2.6.8 and 6.1.1.4'

loop_
_geom_angle_atom_site_label_1
_geom_angle_atom_site_label_2
_geom_angle_atom_site_label_3
_geom_angle
_geom_angle_site_symmetry_1
_geom_angle_site_symmetry_3
_geom_angle_publ_flag
C1_1 Fe1_1 C5_1 41.62(9) . . ?
C1_1 Fe1_1 C2_1 41.93(9) . . ?
C5_1 Fe1_1 C2_1 69.16(9) . . ?
C1_1 Fe1_1 C9_1 158.18(10) . . ?
C5_1 Fe1_1 C9_1 120.23(10) . . ?
C2_1 Fe1_1 C9_1 156.67(10) . . ?
C1_1 Fe1_1 C10_1 124.29(10) . . ?
C5_1 Fe1_1 C10_1 108.61(10) . . ?
C2_1 Fe1_1 C10_1 161.71(10) . . ?
C9_1 Fe1_1 C10_1 40.62(10) . . ?
C1_1 Fe1_1 C8_1 161.09(10) . . ?
C5_1 Fe1_1 C8_1 154.31(10) . . ?
C2_1 Fe1_1 C8_1 122.14(10) . . ?
C9_1 Fe1_1 C8_1 40.43(11) . . ?
C10_1 Fe1_1 C8_1 68.03(10) . . ?
C1_1 Fe1_1 C6_1 111.07(10) . . ?
C5_1 Fe1_1 C6_1 127.39(10) . . ?
C2_1 Fe1_1 C6_1 125.44(10) . . ?
C9_1 Fe1_1 C6_1 68.13(10) . . ?
C10_1 Fe1_1 C6_1 40.63(10) . . ?
C8_1 Fe1_1 C6_1 67.72(10) . . ?
C1_1 Fe1_1 C7_1 126.52(10) . . ?
C5_1 Fe1_1 C7_1 164.33(11) . . ?
C2_1 Fe1_1 C7_1 108.87(10) . . ?
C9_1 Fe1_1 C7_1 67.99(10) . . ?
C10_1 Fe1_1 C7_1 68.08(10) . . ?
C8_1 Fe1_1 C7_1 40.23(11) . . ?
C6_1 Fe1_1 C7_1 40.25(10) . . ?
C1_1 Fe1_1 C4_1 69.21(9) . . ?
C5_1 Fe1_1 C4_1 40.24(9) . . ?
C2_1 Fe1_1 C4_1 68.23(9) . . ?
C9_1 Fe1_1 C4_1 104.27(10) . . ?
C10_1 Fe1_1 C4_1 122.56(10) . . ?
C8_1 Fe1_1 C4_1 118.44(11) . . ?
C6_1 Fe1_1 C4_1 161.12(10) . . ?
C7_1 Fe1_1 C4_1 154.74(11) . . ?
C1_1 Fe1_1 C3_1 69.36(10) . . ?
C5_1 Fe1_1 C3_1 68.24(9) . . ?
C2_1 Fe1_1 C3_1 40.26(9) . . ?
C9_1 Fe1_1 C3_1 119.93(10) . . ?
C10_1 Fe1_1 C3_1 157.23(10) . . ?
C8_1 Fe1_1 C3_1 104.54(10) . . ?
C6_1 Fe1_1 C3_1 158.36(10) . . ?
C7_1 Fe1_1 C3_1 120.98(10) . . ?
C4_1 Fe1_1 C3_1 40.46(9) . . ?
C5_1 C1_1 C2_1 105.8(2) . . ?
C5_1 C1_1 B1_1 125.1(2) . . ?
C2_1 C1_1 B1_1 124.3(2) . . ?
C5_1 C1_1 Fe1_1 69.45(13) . . ?
C2_1 C1_1 Fe1_1 69.37(13) . . ?
B1_1 C1_1 Fe1_1 106.28(15) . . ?
C1_1 B1_1 C1_2 126.5(2) . . ?
C1_1 B1_1 Br1_1 117.45(17) . . ?
C1_2 B1_1 Br1_1 115.97(17) . . ?
C3_1 C2_1 C1_1 108.6(2) . . ?
C3_1 C2_1 Fe1_1 70.78(13) . . ?
C1_1 C2_1 Fe1_1 68.70(13) . . ?
C3_1 C2_1 H2_1 125.7 . . ?
C1_1 C2_1 H2_1 125.7 . . ?
Fe1_1 C2_1 H2_1 126.4 . . ?
C2_1 C3_1 C4_1 108.3(2) . . ?
C2_1 C3_1 Fe1_1 68.96(13) . . ?
C4_1 C3_1 Fe1_1 69.71(14) . . ?
C2_1 C3_1 H3_1 125.9 . . ?
C4_1 C3_1 H3_1 125.9 . . ?
Fe1_1 C3_1 H3_1 127.0 . . ?
C5_1 C4_1 C3_1 108.4(2) . . ?
C5_1 C4_1 Fe1_1 68.95(13) . . ?
C3_1 C4_1 Fe1_1 69.83(14) . . ?
C5_1 C4_1 H4_1 125.8 . . ?
C3_1 C4_1 H4_1 125.8 . . ?
Fe1_1 C4_1 H4_1 127.0 . . ?
C4_1 C5_1 C1_1 109.0(2) . . ?
C4_1 C5_1 Fe1_1 70.81(14) . . ?
C1_1 C5_1 Fe1_1 68.92(13) . . ?
C4_1 C5_1 H5_1 125.5 . . ?
C1_1 C5_1 H5_1 125.5 . . ?
Fe1_1 C5_1 H5_1 126.3 . . ?
C7_1 C6_1 C10_1 108.0(2) . . ?
C7_1 C6_1 Fe1_1 69.89(14) . . ?
C10_1 C6_1 Fe1_1 69.44(14) . . ?
C7_1 C6_1 H6_1 126.0 . . ?
C10_1 C6_1 H6_1 126.0 . . ?
Fe1_1 C6_1 H6_1 126.3 . . ?
C8_1 C7_1 C6_1 108.0(2) . . ?
C8_1 C7_1 Fe1_1 69.65(15) . . ?
C6_1 C7_1 Fe1_1 69.86(14) . . ?
C8_1 C7_1 H7_1 126.0 . . ?
C6_1 C7_1 H7_1 126.0 . . ?
Fe1_1 C7_1 H7_1 126.1 . . ?
C7_1 C8_1 C9_1 108.4(2) . . ?
C7_1 C8_1 Fe1_1 70.12(14) . . ?
C9_1 C8_1 Fe1_1 69.54(14) . . ?
C7_1 C8_1 H8_1 125.8 . . ?
C9_1 C8_1 H8_1 125.8 . . ?
Fe1_1 C8_1 H8_1 126.1 . . ?
C8_1 C9_1 C10_1 108.0(2) . . ?
C8_1 C9_1 Fe1_1 70.04(14) . . ?
C10_1 C9_1 Fe1_1 69.91(14) . . ?
C8_1 C9_1 H9_1 126.0 . . ?
C10_1 C9_1 H9_1 126.0 . . ?
Fe1_1 C9_1 H9_1 125.6 . . ?
C9_1 C10_1 C6_1 107.6(2) . . ?
C9_1 C10_1 Fe1_1 69.47(14) . . ?
C6_1 C10_1 Fe1_1 69.93(13) . . ?
C9_1 C10_1 H10_1 126.2 . . ?
C6_1 C10_1 H10_1 126.2 . . ?
Fe1_1 C10_1 H10_1 126.0 . . ?
C6_2 C1_2 C2_2 117.5(2) . . ?
C6_2 C1_2 B1_1 122.3(2) . . ?
C2_2 C1_2 B1_1 120.1(2) . . ?
C3_2 C2_2 C1_2 121.2(2) . . ?
C3_2 C2_2 H2_2 119.4 . . ?
C1_2 C2_2 H2_2 119.4 . . ?
C2_2 C3_2 C4_2 120.0(2) . . ?
C2_2 C3_2 H3_2 120.0 . . ?
C4_2 C3_2 H3_2 120.0 . . ?
C3_2 C4_2 C5_2 120.4(2) . . ?
C3_2 C4_2 H4_2 119.8 . . ?
C5_2 C4_2 H4_2 119.8 . . ?
C4_2 C5_2 C6_2 119.6(2) . . ?
C4_2 C5_2 H5_2 120.2 . . ?
C6_2 C5_2 H5_2 120.2 . . ?
C5_2 C6_2 C1_2 121.2(2) . . ?
C5_2 C6_2 H6_2 119.4 . . ?
C1_2 C6_2 H6_2 119.4 . . ?

loop_
_geom_bond_atom_site_label_1
_geom_bond_atom_site_label_2
_geom_bond_distance
_geom_bond_site_symmetry_2
_geom_bond_publ_flag
Fe1_1 C1_1 2.033(2) . ?
Fe1_1 C5_1 2.040(2) . ?
Fe1_1 C2_1 2.042(2) . ?
Fe1_1 C9_1 2.044(2) . ?
Fe1_1 C10_1 2.050(2) . ?
Fe1_1 C8_1 2.051(3) . ?
Fe1_1 C6_1 2.057(2) . ?
Fe1_1 C7_1 2.057(2) . ?
Fe1_1 C4_1 2.065(2) . ?
Fe1_1 C3_1 2.066(2) . ?
Br1_1 B1_1 1.973(3) . ?
C1_1 C5_1 1.447(3) . ?
C1_1 C2_1 1.458(3) . ?
C1_1 B1_1 1.512(3) . ?
B1_1 C1_2 1.556(3) . ?
C2_1 C3_1 1.414(3) . ?
C2_1 H2_1 0.9500 . ?
C3_1 C4_1 1.429(3) . ?
C3_1 H3_1 0.9500 . ?
C4_1 C5_1 1.412(3) . ?
C4_1 H4_1 0.9500 . ?
C5_1 H5_1 0.9500 . ?
C6_1 C7_1 1.415(4) . ?
C6_1 C10_1 1.426(4) . ?
C6_1 H6_1 0.9500 . ?
C7_1 C8_1 1.413(4) . ?
C7_1 H7_1 0.9500 . ?
C8_1 C9_1 1.415(4) . ?
C8_1 H8_1 0.9500 . ?
C9_1 C10_1 1.421(4) . ?
C9_1 H9_1 0.9500 . ?
C10_1 H10_1 0.9500 . ?
C1_2 C6_2 1.406(3) . ?
C1_2 C2_2 1.407(3) . ?
C2_2 C3_2 1.383(3) . ?
C2_2 H2_2 0.9500 . ?
C3_2 C4_2 1.383(4) . ?
C3_2 H3_2 0.9500 . ?
C4_2 C5_2 1.387(4) . ?
C4_2 H4_2 0.9500 . ?
C5_2 C6_2 1.391(3) . ?
C5_2 H5_2 0.9500 . ?
C6_2 H6_2 0.9500 . ?

loop_
_geom_torsion_atom_site_label_1
_geom_torsion_atom_site_label_2
_geom_torsion_atom_site_label_3
_geom_torsion_atom_site_label_4
_geom_torsion
_geom_torsion_site_symmetry_1
_geom_torsion_site_symmetry_2
_geom_torsion_site_symmetry_3
_geom_torsion_site_symmetry_4
_geom_torsion_publ_flag
C5_1 C1_1 B1_1 C1_2 171.2(2) . . . . ?
C2_1 C1_1 B1_1 C1_2 19.3(4) . . . . ?
Fe1_1 C1_1 B1_1 C1_2 95.2(2) . . . . ?
C5_1 C1_1 B1_1 Br1_1 -13.1(3) . . . . ?
C2_1 C1_1 B1_1 Br1_1 -164.93(17) . . . . ?
Fe1_1 C1_1 B1_1 Br1_1 -89.12(16) . . . . ?
C5_1 C1_1 C2_1 C3_1 -0.5(2) . . . . ?
B1_1 C1_1 C2_1 C3_1 155.8(2) . . . . ?
Fe1_1 C1_1 C2_1 C3_1 59.73(16) . . . . ?
C5_1 C1_1 C2_1 Fe1_1 -60.26(15) . . . . ?
B1_1 C1_1 C2_1 Fe1_1 96.1(2) . . . . ?
C1_1 C2_1 C3_1 C4_1 0.3(3) . . . . ?
Fe1_1 C2_1 C3_1 C4_1 58.79(17) . . . . ?
C1_1 C2_1 C3_1 Fe1_1 -58.45(16) . . . . ?
C2_1 C3_1 C4_1 C5_1 0.0(3) . . . . ?
Fe1_1 C3_1 C4_1 C5_1 58.31(16) . . . . ?
C2_1 C3_1 C4_1 Fe1_1 -58.32(17) . . . . ?
C3_1 C4_1 C5_1 C1_1 -0.3(3) . . . . ?
Fe1_1 C4_1 C5_1 C1_1 58.53(16) . . . . ?
C3_1 C4_1 C5_1 Fe1_1 -58.85(17) . . . . ?
C2_1 C1_1 C5_1 C4_1 0.5(2) . . . . ?
B1_1 C1_1 C5_1 C4_1 -155.6(2) . . . . ?
Fe1_1 C1_1 C5_1 C4_1 -59.68(16) . . . . ?
C2_1 C1_1 C5_1 Fe1_1 60.20(15) . . . . ?
B1_1 C1_1 C5_1 Fe1_1 -95.9(2) . . . . ?
C10_1 C6_1 C7_1 C8_1 -0.2(3) . . . . ?
Fe1_1 C6_1 C7_1 C8_1 -59.40(17) . . . . ?
C10_1 C6_1 C7_1 Fe1_1 59.17(17) . . . . ?
C6_1 C7_1 C8_1 C9_1 0.3(3) . . . . ?
Fe1_1 C7_1 C8_1 C9_1 -59.21(17) . . . . ?
C6_1 C7_1 C8_1 Fe1_1 59.53(17) . . . . ?
C7_1 C8_1 C9_1 C10_1 -0.3(3) . . . . ?
Fe1_1 C8_1 C9_1 C10_1 -59.86(17) . . . . ?
C7_1 C8_1 C9_1 Fe1_1 59.58(18) . . . . ?
C8_1 C9_1 C10_1 C6_1 0.1(3) . . . . ?
Fe1_1 C9_1 C10_1 C6_1 -59.81(16) . . . . ?
C8_1 C9_1 C10_1 Fe1_1 59.94(17) . . . . ?
C7_1 C6_1 C10_1 C9_1 0.1(3) . . . . ?
Fe1_1 C6_1 C10_1 C9_1 59.52(16) . . . . ?
C7_1 C6_1 C10_1 Fe1_1 -59.45(17) . . . . ?
C1_1 B1_1 C1_2 C6_2 -142.1(2) . . . . ?
Br1_1 B1_1 C1_2 C6_2 42.1(3) . . . . ?
C1_1 B1_1 C1_2 C2_2 39.7(3) . . . . ?
Br1_1 B1_1 C1_2 C2_2 -136.09(19) . . . . ?
C6_2 C1_2 C2_2 C3_2 0.0(3) . . . . ?
B1_1 C1_2 C2_2 C3_2 178.3(2) . . . . ?
C1_2 C2_2 C3_2 C4_2 1.8(3) . . . . ?
C2_2 C3_2 C4_2 C5_2 -1.5(4) . . . . ?
C3_2 C4_2 C5_2 C6_2 -0.6(4) . . . . ?
C4_2 C5_2 C6_2 C1_2 2.5(4) . . . . ?
C2_2 C1_2 C6_2 C5_2 -2.2(3) . . . . ?
B1_1 C1_2 C6_2 C5_2 179.5(2) . . . . ?
